data_2240882
loop_
_publ_author_name
'Vimala, G.'
'Haribabu, J.'
'Aishwarya, S.'
'Karvembu, R.'
'SubbiahPandi, A.'

_publ_section_title
;
 Crystal structure of
 <i>N</i>-[(naphthalen-1-yl)carbamothioyl]cyclohexanecarboxamide
;
_journal_coeditor_code HB7448
_journal_issue 7
_journal_name_full 'Acta Crystallographica Section E'
_journal_page_first o508
_journal_page_last o509
_journal_paper_doi 10.1107/S2056989015011950
_journal_volume 71
_journal_year 2015
_chemical_formula_iupac 'C18 H20 N2 O S'
_chemical_formula_moiety 'C18 H20 N2 O S'
_chemical_formula_sum 'C18 H20 N2 O S'
_chemical_formula_weight 312.42
_chemical_name_systematic
;
<i>N</i>-[(Naphthalen-1-yl)carbamothioyl]cyclohexanecarboxamide
;
_space_group_IT_number 2
_symmetry_cell_setting triclinic
_symmetry_space_group_name_Hall '-P 1'
_symmetry_space_group_name_H-M 'P -1'
_atom_sites_solution_hydrogens geom
_atom_sites_solution_primary direct
_atom_sites_solution_secondary difmap
_audit_creation_method SHELXL-97
_cell_angle_alpha 110.873(3)
_cell_angle_beta 100.660(3)
_cell_angle_gamma 104.022(3)
_cell_formula_units_Z 2
_cell_length_a 7.0464(5)
_cell_length_b 11.0379(5)
_cell_length_c 12.4151(8)
_cell_measurement_reflns_used 1930
_cell_measurement_temperature 293(2)
_cell_measurement_theta_max 25.00
_cell_measurement_theta_min 2.10
_cell_volume 835.24(9)
_computing_cell_refinement
;
SAINT (Bruker, 2004)
;
_computing_data_collection
;
APEX2 (Bruker, 2004)
;
_computing_data_reduction
;
SAINT (Bruker, 2004)
;
_computing_molecular_graphics
;
ORTEP-3 for Windows (Farrugia, 2012)
;
_computing_publication_material
;
PLATON (Spek, 2009)
;
_computing_structure_refinement
;
SHELXL97 (Sheldrick, 2008)
;
_computing_structure_solution
;
SHELXS97 (Sheldrick, 2008)
;
_diffrn_ambient_temperature 293(2)
_diffrn_measured_fraction_theta_full 0.999
_diffrn_measured_fraction_theta_max 0.999
_diffrn_measurement_device_type 'Bruker APEXII CCD'
_diffrn_measurement_method '\w and \f scan'
_diffrn_radiation_monochromator graphite
_diffrn_radiation_source 'fine-focus sealed tube'
_diffrn_radiation_type MoK\a
_diffrn_radiation_wavelength 0.71073
_diffrn_reflns_av_R_equivalents 0.0307
_diffrn_reflns_av_sigmaI/netI 0.0285
_diffrn_reflns_limit_h_max 8
_diffrn_reflns_limit_h_min -8
_diffrn_reflns_limit_k_max 13
_diffrn_reflns_limit_k_min -13
_diffrn_reflns_limit_l_max 14
_diffrn_reflns_limit_l_min -14
_diffrn_reflns_number 14064
_diffrn_reflns_theta_full 25.00
_diffrn_reflns_theta_max 25.00
_diffrn_reflns_theta_min 2.10
_exptl_absorpt_coefficient_mu 0.197
_exptl_absorpt_correction_T_max 0.9524
_exptl_absorpt_correction_T_min 0.9342
_exptl_absorpt_correction_type multi-scan
_exptl_absorpt_process_details
;
(SADABS; Bruker, 2004)
;
_exptl_crystal_colour white
_exptl_crystal_density_diffrn 1.242
_exptl_crystal_density_method 'not measured'
_exptl_crystal_description block
_exptl_crystal_F_000 332
_exptl_crystal_size_max 0.35
_exptl_crystal_size_mid 0.30
_exptl_crystal_size_min 0.25
_refine_diff_density_max 0.868
_refine_diff_density_min -0.252
_refine_ls_extinction_method none
_refine_ls_goodness_of_fit_ref 1.048
_refine_ls_hydrogen_treatment mixed
_refine_ls_matrix_type full
_refine_ls_number_parameters 404
_refine_ls_number_reflns 2945
_refine_ls_number_restraints 1056
_refine_ls_restrained_S_all 1.001
_refine_ls_R_factor_all 0.1033
_refine_ls_R_factor_gt 0.0676
_refine_ls_shift/su_max 0.053
_refine_ls_shift/su_mean 0.008
_refine_ls_structure_factor_coef Fsqd
_refine_ls_weighting_details 'calc w=1/[\s^2^(Fo^2^)+(0.0972P)^2^+1.1049P] where P=(Fo^2^+2Fc^2^)/3'
_refine_ls_weighting_scheme calc
_refine_ls_wR_factor_gt 0.1769
_refine_ls_wR_factor_ref 0.2194
_reflns_number_gt 1930
_reflns_number_total 2945
_reflns_threshold_expression I>2\s(I)
_cod_data_source_file hb7448sup1.cif
_cod_data_source_block I
_cod_original_sg_symbol_Hall '-P 1 '
_cod_database_code 2240882
_cod_database_fobs_code 2240882

loop_
_symmetry_equiv_pos_as_xyz
'x, y, z'
'-x, -y, -z'

loop_
_atom_site_type_symbol
_atom_site_label
_atom_site_fract_x
_atom_site_fract_y
_atom_site_fract_z
_atom_site_U_iso_or_equiv
_atom_site_adp_type
_atom_site_calc_flag
_atom_site_refinement_flags
_atom_site_occupancy
_atom_site_symmetry_multiplicity
_atom_site_disorder_assembly
_atom_site_disorder_group
C C1 1.4139(12) 0.4829(15) 0.6995(10) 0.072(3) Uani d PDU 0.630(11) 1 A 1
C C2 1.5803(14) 0.5008(15) 0.6610(8) 0.058(2) Uani d PDU 0.630(11) 1 A 1
H H2 1.5690 0.4550 0.5798 0.069 Uiso calc PR 0.630(11) 1 A 1
C C3 1.7732(13) 0.5902(11) 0.7454(8) 0.064(2) Uani d PDU 0.630(11) 1 A 1
H H3 1.8908 0.6065 0.7214 0.076 Uiso calc PR 0.630(11) 1 A 1
C C4 1.7793(14) 0.6525(12) 0.8658(8) 0.065(2) Uani d PDU 0.630(11) 1 A 1
H H4 1.9016 0.7111 0.9257 0.078 Uiso calc PR 0.630(11) 1 A 1
C C5 1.5918(13) 0.6230(12) 0.8936(7) 0.0446(17) Uani d PDU 0.630(11) 1 A 1
C C6 1.5952(14) 0.6835(11) 1.0116(8) 0.062(2) Uani d PDU 0.630(11) 1 A 1
H H6 1.7193 0.7418 1.0700 0.075 Uiso calc PR 0.630(11) 1 A 1
C C7 1.4217(16) 0.6606(16) 1.0460(8) 0.082(3) Uani d PDU 0.630(11) 1 A 1
H H7 1.4294 0.7032 1.1270 0.099 Uiso calc PR 0.630(11) 1 A 1
C C8 1.2357(16) 0.5753(16) 0.9622(9) 0.076(3) Uani d PDU 0.630(11) 1 A 1
H H8 1.1199 0.5574 0.9875 0.091 Uiso calc PR 0.630(11) 1 A 1
C C9 1.2189(15) 0.5164(15) 0.8419(8) 0.062(2) Uani d PDU 0.630(11) 1 A 1
H H9 1.0919 0.4657 0.7838 0.074 Uiso calc PR 0.630(11) 1 A 1
C C10 1.4035(19) 0.536(2) 0.8090(10) 0.063(3) Uani d PDU 0.630(11) 1 A 1
C C11 1.1480(17) 0.2490(13) 0.5594(10) 0.042(2) Uani d PDU 0.630(11) 1 A 1
C C12 0.839(2) 0.2236(13) 0.4017(11) 0.042(3) Uani d PDU 0.630(11) 1 A 1
C C13 0.643(2) 0.113(2) 0.3153(11) 0.052(3) Uani d PDU 0.630(11) 1 A 1
H H13 0.6743 0.0287 0.2776 0.062 Uiso calc PR 0.630(11) 1 A 1
C C14 0.4915(15) 0.0832(11) 0.3824(10) 0.067(2) Uani d PDU 0.630(11) 1 A 1
H H14A 0.4669 0.1674 0.4258 0.080 Uiso calc PR 0.630(11) 1 A 1
H H14B 0.5514 0.0538 0.4413 0.080 Uiso calc PR 0.630(11) 1 A 1
C C15 0.2882(18) -0.0269(11) 0.2994(11) 0.084(3) Uani d PDU 0.630(11) 1 A 1
H H15A 0.1929 -0.0367 0.3455 0.101 Uiso calc PR 0.630(11) 1 A 1
H H15B 0.3083 -0.1146 0.2629 0.101 Uiso calc PR 0.630(11) 1 A 1
C C16 0.2014(19) 0.0145(14) 0.2016(11) 0.088(3) Uani d PDU 0.630(11) 1 A 1
H H16A 0.0733 -0.0568 0.1475 0.106 Uiso calc PR 0.630(11) 1 A 1
H H16B 0.1720 0.0986 0.2389 0.106 Uiso calc PR 0.630(11) 1 A 1
C C17 0.3457(16) 0.0371(10) 0.1289(11) 0.074(3) Uani d PDU 0.630(11) 1 A 1
H H17A 0.2864 0.0664 0.0697 0.088 Uiso calc PR 0.630(11) 1 A 1
H H17B 0.3691 -0.0479 0.0865 0.088 Uiso calc PR 0.630(11) 1 A 1
C C18 0.5478(15) 0.1477(9) 0.2156(9) 0.059(3) Uani d PDU 0.630(11) 1 A 1
H H18A 0.6436 0.1599 0.1703 0.071 Uiso calc PR 0.630(11) 1 A 1
H H18B 0.5240 0.2342 0.2514 0.071 Uiso calc PR 0.630(11) 1 A 1
S S1 1.2576(18) 0.1673(11) 0.6264(10) 0.0567(16) Uani d PDU 0.630(11) 1 A 1
N N1 0.938(2) 0.1781(12) 0.4817(12) 0.044(3) Uani d PDU 0.630(11) 1 A 1
N N2 1.2224(9) 0.3819(7) 0.5845(5) 0.0416(16) Uani d PDU 0.630(11) 1 A 1
O O1 0.886(2) 0.3438(12) 0.4191(12) 0.055(3) Uani d PDU 0.630(11) 1 A 1
C C1' 1.4044(16) 0.4630(19) 0.6642(11) 0.032(3) Uani d PDU 0.370(11) 1 A 2
C C2' 1.574(2) 0.480(3) 0.6233(13) 0.063(4) Uani d PDU 0.370(11) 1 A 2
H H2' 1.5553 0.4330 0.5412 0.076 Uiso calc PR 0.370(11) 1 A 2
C C3' 1.7640(19) 0.5594(19) 0.6957(14) 0.060(4) Uani d PDU 0.370(11) 1 A 2
H H3' 1.8726 0.5649 0.6630 0.072 Uiso calc PR 0.370(11) 1 A 2
C C4' 1.802(2) 0.635(2) 0.8205(14) 0.070(4) Uani d PDU 0.370(11) 1 A 2
H H4' 1.9328 0.6931 0.8711 0.084 Uiso calc PR 0.370(11) 1 A 2
C C5' 1.632(3) 0.618(3) 0.8638(14) 0.067(4) Uani d PDU 0.370(11) 1 A 2
C C6' 1.656(3) 0.682(3) 0.9838(16) 0.097(5) Uani d PDU 0.370(11) 1 A 2
H H6' 1.7861 0.7371 1.0373 0.117 Uiso calc PR 0.370(11) 1 A 2
C C7' 1.489(3) 0.666(3) 1.0264(14) 0.077(5) Uani d PDU 0.370(11) 1 A 2
H H7' 1.5100 0.7078 1.1092 0.092 Uiso calc PR 0.370(11) 1 A 2
C C8' 1.298(3) 0.593(3) 0.9538(14) 0.070(4) Uani d PDU 0.370(11) 1 A 2
H H8' 1.1874 0.5978 0.9844 0.084 Uiso calc PR 0.370(11) 1 A 2
C C9' 1.261(3) 0.507(3) 0.8293(12) 0.076(5) Uani d PDU 0.370(11) 1 A 2
H H9' 1.1367 0.4381 0.7805 0.091 Uiso calc PR 0.370(11) 1 A 2
C C10' 1.434(2) 0.536(3) 0.7873(12) 0.037(3) Uani d PDU 0.370(11) 1 A 2
C C11' 1.100(3) 0.253(2) 0.5789(19) 0.049(4) Uani d PDU 0.370(11) 1 A 2
C C12' 0.809(3) 0.221(2) 0.424(2) 0.042(4) Uani d PDU 0.370(11) 1 A 2
C C13' 0.629(3) 0.110(4) 0.3220(19) 0.051(4) Uani d PDU 0.370(11) 1 A 2
H H13' 0.6531 0.0227 0.3069 0.061 Uiso calc PR 0.370(11) 1 A 2
C C14' 0.444(3) 0.103(3) 0.364(2) 0.096(5) Uani d PDU 0.370(11) 1 A 2
H H14C 0.4248 0.1923 0.3884 0.116 Uiso calc PR 0.370(11) 1 A 2
H H14D 0.4647 0.0828 0.4344 0.116 Uiso calc PR 0.370(11) 1 A 2
C C15' 0.256(4) -0.005(3) 0.2673(18) 0.102(6) Uani d PDU 0.370(11) 1 A 2
H H15C 0.2702 -0.0944 0.2488 0.123 Uiso calc PR 0.370(11) 1 A 2
H H15D 0.1378 -0.0039 0.2970 0.123 Uiso calc PR 0.370(11) 1 A 2
C C16' 0.219(3) 0.017(2) 0.1542(17) 0.081(5) Uani d PDU 0.370(11) 1 A 2
H H16C 0.1000 -0.0564 0.0919 0.098 Uiso calc PR 0.370(11) 1 A 2
H H16D 0.1951 0.1042 0.1694 0.098 Uiso calc PR 0.370(11) 1 A 2
C C17' 0.408(3) 0.018(2) 0.116(2) 0.090(6) Uani d PDU 0.370(11) 1 A 2
H H17C 0.3886 0.0311 0.0420 0.108 Uiso calc PR 0.370(11) 1 A 2
H H17D 0.4230 -0.0711 0.0981 0.108 Uiso calc PR 0.370(11) 1 A 2
C C18' 0.602(3) 0.126(2) 0.2064(17) 0.083(5) Uani d PDU 0.370(11) 1 A 2
H H18C 0.7176 0.1164 0.1762 0.099 Uiso calc PR 0.370(11) 1 A 2
H H18D 0.5957 0.2172 0.2197 0.099 Uiso calc PR 0.370(11) 1 A 2
S S1' 1.222(3) 0.1767(19) 0.6457(17) 0.065(4) Uani d PDU 0.370(11) 1 A 2
N N2' 1.1590(19) 0.3881(14) 0.6219(11) 0.083(4) Uani d PDU 0.370(11) 1 A 2
N N1' 0.972(3) 0.176(2) 0.461(2) 0.036(4) Uani d PDU 0.370(11) 1 A 2
O O1' 0.838(4) 0.341(2) 0.448(2) 0.057(4) Uani d PDU 0.370(11) 1 A 2
H H1A 0.918(6) 0.0899(17) 0.454(4) 0.069 Uiso d D 1 1 . .
H H2A 1.129(5) 0.415(4) 0.560(3) 0.069 Uiso d D 1 1 . .

loop_
_atom_site_aniso_label
_atom_site_aniso_U_11
_atom_site_aniso_U_22
_atom_site_aniso_U_33
_atom_site_aniso_U_12
_atom_site_aniso_U_13
_atom_site_aniso_U_23
C1 0.079(5) 0.052(5) 0.075(7) 0.020(4) -0.001(5) 0.030(6)
C2 0.071(4) 0.050(5) 0.046(5) 0.024(3) 0.007(4) 0.017(4)
C3 0.072(4) 0.066(6) 0.051(6) 0.026(4) 0.016(4) 0.021(5)
C4 0.054(4) 0.058(5) 0.075(5) 0.014(3) -0.001(4) 0.034(5)
C5 0.052(4) 0.031(3) 0.039(4) 0.011(3) -0.008(3) 0.013(3)
C6 0.070(5) 0.057(4) 0.070(4) 0.028(5) 0.022(4) 0.033(4)
C7 0.104(7) 0.077(5) 0.068(5) 0.042(6) 0.022(5) 0.027(4)
C8 0.084(6) 0.081(6) 0.080(5) 0.037(5) 0.036(4) 0.043(4)
C9 0.064(5) 0.056(4) 0.066(4) 0.035(4) 0.004(3) 0.024(3)
C10 0.074(5) 0.051(4) 0.063(5) 0.017(4) 0.005(4) 0.032(4)
C11 0.047(5) 0.037(3) 0.035(4) 0.011(3) 0.006(3) 0.012(3)
C12 0.053(5) 0.037(3) 0.032(4) 0.008(3) 0.007(3) 0.017(3)
C13 0.058(4) 0.036(4) 0.053(4) 0.009(4) -0.001(4) 0.022(3)
C14 0.058(5) 0.069(4) 0.070(5) 0.021(3) 0.011(4) 0.031(3)
C15 0.066(5) 0.082(5) 0.099(6) 0.007(4) 0.013(5) 0.049(4)
C16 0.063(5) 0.092(5) 0.089(7) 0.005(4) -0.012(5) 0.046(5)
C17 0.072(6) 0.056(4) 0.070(5) 0.018(4) -0.013(5) 0.020(4)
C18 0.066(5) 0.050(4) 0.055(4) 0.016(3) -0.009(3) 0.031(3)
S1 0.069(3) 0.035(2) 0.054(3) 0.0193(14) -0.0060(17) 0.017(2)
N1 0.056(5) 0.031(3) 0.036(5) 0.009(3) -0.001(4) 0.013(3)
N2 0.047(3) 0.033(3) 0.038(3) 0.013(2) 0.001(2) 0.014(2)
O1 0.060(6) 0.036(3) 0.059(6) 0.002(3) -0.004(3) 0.028(3)
C1' 0.049(5) 0.025(5) 0.015(4) 0.012(4) -0.004(3) 0.007(4)
C2' 0.085(6) 0.051(7) 0.041(7) 0.021(5) 0.001(5) 0.014(6)
C3' 0.053(6) 0.057(7) 0.063(8) 0.018(5) 0.010(6) 0.020(7)
C4' 0.080(7) 0.060(7) 0.057(9) 0.026(6) 0.004(7) 0.018(8)
C5' 0.076(7) 0.051(5) 0.060(7) 0.019(6) 0.001(6) 0.020(6)
C6' 0.103(9) 0.075(7) 0.090(8) 0.025(8) -0.001(7) 0.027(7)
C7' 0.084(10) 0.075(7) 0.080(7) 0.032(9) 0.027(7) 0.038(6)
C8' 0.079(8) 0.074(7) 0.063(6) 0.028(7) 0.030(6) 0.030(5)
C9' 0.058(7) 0.055(6) 0.112(7) 0.018(7) 0.004(6) 0.044(6)
C10' 0.049(5) 0.022(4) 0.025(5) 0.007(4) -0.011(4) 0.006(5)
C11' 0.056(7) 0.032(5) 0.050(7) 0.023(5) -0.002(6) 0.011(5)
C12' 0.053(6) 0.033(5) 0.040(7) 0.008(5) 0.007(5) 0.022(5)
C13' 0.053(6) 0.041(6) 0.052(6) 0.010(6) -0.003(6) 0.024(5)
C14' 0.073(8) 0.101(8) 0.084(7) 0.009(7) 0.012(6) 0.024(7)
C15' 0.079(8) 0.104(8) 0.100(9) -0.005(7) 0.013(7) 0.047(7)
C16' 0.069(7) 0.072(6) 0.082(9) 0.011(6) -0.005(8) 0.031(7)
C17' 0.074(8) 0.082(8) 0.074(7) 0.019(7) -0.011(7) 0.008(6)
C18' 0.064(8) 0.083(8) 0.066(7) 0.014(6) -0.001(6) 0.010(6)
S1' 0.074(7) 0.033(2) 0.060(6) 0.020(3) -0.016(4) 0.006(3)
N2' 0.097(7) 0.040(5) 0.065(7) 0.020(6) -0.041(5) 0.006(5)
N1' 0.045(6) 0.028(4) 0.031(6) 0.011(4) 0.009(4) 0.009(4)
O1' 0.061(10) 0.041(5) 0.058(9) 0.007(6) -0.003(6) 0.025(5)

loop_
_atom_type_symbol
_atom_type_description
_atom_type_scat_dispersion_real
_atom_type_scat_dispersion_imag
_atom_type_scat_source
C C 0.0033 0.0016 'International Tables Vol C Tables 4.2.6.8 and 6.1.1.4'
H H 0.0000 0.0000 'International Tables Vol C Tables 4.2.6.8 and 6.1.1.4'
N N 0.0061 0.0033 'International Tables Vol C Tables 4.2.6.8 and 6.1.1.4'
O O 0.0106 0.0060 'International Tables Vol C Tables 4.2.6.8 and 6.1.1.4'
S S 0.1246 0.1234 'International Tables Vol C Tables 4.2.6.8 and 6.1.1.4'

loop_
_geom_angle_atom_site_label_1
_geom_angle_atom_site_label_2
_geom_angle_atom_site_label_3
_geom_angle
C10 C1 C2 128.3(8)
C10 C1 N2 124.4(8)
C2 C1 N2 107.4(7)
C1 C2 C3 119.2(6)
C1 C2 H2 120.4
C3 C2 H2 120.4
C4 C3 C2 117.2(6)
C4 C3 H3 121.4
C2 C3 H3 121.4
C3 C4 C5 117.5(6)
C3 C4 H4 121.3
C5 C4 H4 121.3
C6 C5 C10 117.4(6)
C6 C5 C4 118.2(6)
C10 C5 C4 124.4(6)
C7 C6 C5 121.9(7)
C7 C6 H6 119.0
C5 C6 H6 119.0
C6 C7 C8 120.6(6)
C6 C7 H7 119.7
C8 C7 H7 119.7
C9 C8 C7 120.7(6)
C9 C8 H8 119.6
C7 C8 H8 119.6
C8 C9 C10 117.4(7)
C8 C9 H9 121.3
C10 C9 H9 121.3
C1 C10 C5 113.4(8)
C1 C10 C9 124.9(9)
C5 C10 C9 121.6(7)
N2 C11 N1 115.4(9)
N2 C11 S1 125.6(9)
N1 C11 S1 118.1(10)
O1 C12 N1 122.6(12)
O1 C12 C13 125.0(14)
N1 C12 C13 110.6(11)
C12 C13 C18 112.6(11)
C12 C13 C14 110.4(10)
C18 C13 C14 110.4(11)
C12 C13 H13 107.7
C18 C13 H13 107.8
C14 C13 H13 107.7
C13 C14 C15 112.9(10)
C13 C14 H14A 109.0
C15 C14 H14A 109.0
C13 C14 H14B 109.0
C15 C14 H14B 109.0
H14A C14 H14B 107.8
C14 C15 C16 109.0(8)
C14 C15 H15A 109.9
C16 C15 H15A 109.9
C14 C15 H15B 109.9
C16 C15 H15B 109.9
H15A C15 H15B 108.3
C17 C16 C15 112.9(11)
C17 C16 H16A 109.0
C15 C16 H16A 109.0
C17 C16 H16B 109.0
C15 C16 H16B 109.0
H16A C16 H16B 107.8
C16 C17 C18 108.3(9)
C16 C17 H17A 110.0
C18 C17 H17A 110.0
C16 C17 H17B 110.0
C18 C17 H17B 110.0
H17A C17 H17B 108.4
C13 C18 C17 112.9(9)
C13 C18 H18A 109.0
C17 C18 H18A 109.0
C13 C18 H18B 109.0
C17 C18 H18B 109.0
H18A C18 H18B 107.8
C12 N1 C11 124.0(12)
C12 N1 H1A 117(3)
C11 N1 H1A 107(3)
C11 N2 C1 120.8(9)
C11 N2 H2A 113(3)
C1 N2 H2A 119(3)
C2' C1' C10' 117.6(9)
C2' C1' N2' 143.7(10)
C10' C1' N2' 98.7(8)
C3' C2' C1' 123.4(8)
C3' C2' H2' 118.3
C1' C2' H2' 118.3
C2' C3' C4' 121.2(8)
C2' C3' H3' 119.4
C4' C3' H3' 119.4
C5' C4' C3' 116.1(10)
C5' C4' H4' 122.0
C3' C4' H4' 121.9
C6' C5' C10' 117.6(11)
C6' C5' C4' 120.2(12)
C10' C5' C4' 122.3(10)
C5' C6' C7' 120.2(12)
C5' C6' H6' 119.9
C7' C6' H6' 119.9
C8' C7' C6' 122.9(9)
C8' C7' H7' 118.6
C6' C7' H7' 118.5
C7' C8' C9' 120.3(9)
C7' C8' H8' 119.8
C9' C8' H8' 119.9
C10' C9' C8' 113.6(10)
C10' C9' H9' 123.2
C8' C9' H9' 123.2
C5' C10' C1' 119.3(10)
C5' C10' C9' 123.6(10)
C1' C10' C9' 116.6(11)
N2' C11' N1' 118.4(15)
N2' C11' S1' 120.8(16)
N1' C11' S1' 118.6(18)
O1' C12' N1' 121(2)
O1' C12' C13' 121(2)
N1' C12' C13' 115(2)
C14' C13' C18' 113(2)
C14' C13' C12' 108(2)
C18' C13' C12' 114(2)
C14' C13' H13' 107.2
C18' C13' H13' 107.2
C12' C13' H13' 107.2
C13' C14' C15' 111(2)
C13' C14' H14C 109.3
C15' C14' H14C 109.3
C13' C14' H14D 109.4
C15' C14' H14D 109.3
H14C C14' H14D 108.0
C16' C15' C14' 112.4(17)
C16' C15' H15C 109.1
C14' C15' H15C 109.1
C16' C15' H15D 109.1
C14' C15' H15D 109.1
H15C C15' H15D 107.9
C17' C16' C15' 106(2)
C17' C16' H16C 110.6
C15' C16' H16C 110.6
C17' C16' H16D 110.5
C15' C16' H16D 110.6
H16C C16' H16D 108.7
C16' C17' C18' 115.5(19)
C16' C17' H17C 108.4
C18' C17' H17C 108.4
C16' C17' H17D 108.4
C18' C17' H17D 108.4
H17C C17' H17D 107.5
C13' C18' C17' 109(2)
C13' C18' H18C 109.9
C17' C18' H18C 109.9
C13' C18' H18D 109.9
C17' C18' H18D 109.9
H18C C18' H18D 108.3
C11' N2' C1' 114.4(14)
C11' N2' H2A 110(3)
C1' N2' H2A 96(3)
C11' N1' C12' 117(2)
C11' N1' H1A 106(3)
C12' N1' H1A 108(3)

loop_
_geom_bond_atom_site_label_1
_geom_bond_atom_site_label_2
_geom_bond_distance
C1 C10 1.298(10)
C1 C2 1.344(9)
C1 N2 1.589(8)
C2 C3 1.416(9)
C2 H2 0.9300
C3 C4 1.392(8)
C3 H3 0.9300
C4 C5 1.418(9)
C4 H4 0.9300
C5 C6 1.370(9)
C5 C10 1.392(11)
C6 C7 1.364(9)
C6 H6 0.9300
C7 C8 1.373(10)
C7 H7 0.9300
C8 C9 1.369(9)
C8 H8 0.9300
C9 C10 1.424(10)
C9 H9 0.9300
C11 N2 1.329(14)
C11 N1 1.451(19)
C11 S1 1.653(6)
C12 O1 1.214(6)
C12 N1 1.411(9)
C12 C13 1.502(7)
C13 C18 1.511(10)
C13 C14 1.512(8)
C13 H13 0.9800
C14 C15 1.520(8)
C14 H14A 0.9700
C14 H14B 0.9700
C15 C16 1.521(8)
C15 H15A 0.9700
C15 H15B 0.9700
C16 C17 1.512(9)
C16 H16A 0.9700
C16 H16B 0.9700
C17 C18 1.526(8)
C17 H17A 0.9700
C17 H17B 0.9700
C18 H18A 0.9700
C18 H18B 0.9700
N1 H1A 0.874(19)
N2 H2A 0.883(18)
C1' C2' 1.378(11)
C1' C10' 1.396(12)
C1' N2' 1.616(10)
C2' C3' 1.341(13)
C2' H2' 0.9300
C3' C4' 1.408(11)
C3' H3' 0.9300
C4' C5' 1.399(14)
C4' H4' 0.9300
C5' C6' 1.359(14)
C5' C10' 1.399(15)
C6' C7' 1.378(12)
C6' H6' 0.9300
C7' C8' 1.336(14)
C7' H7' 0.9300
C8' C9' 1.432(13)
C8' H8' 0.9300
C9' C10' 1.422(14)
C9' H9' 0.9300
C11' N2' 1.31(2)
C11' N1' 1.40(3)
C11' S1' 1.652(8)
C12' O1' 1.214(8)
C12' N1' 1.413(11)
C12' C13' 1.500(9)
C13' C14' 1.490(14)
C13' C18' 1.491(13)
C13' H13' 0.9800
C14' C15' 1.502(13)
C14' H14C 0.9700
C14' H14D 0.9700
C15' C16' 1.495(13)
C15' H15C 0.9700
C15' H15D 0.9700
C16' C17' 1.492(14)
C16' H16C 0.9700
C16' H16D 0.9700
C17' C18' 1.498(13)
C17' H17C 0.9700
C17' H17D 0.9700
C18' H18C 0.9700
C18' H18D 0.9700
N2' H2A 0.927(18)
N1' H1A 0.906(19)

loop_
_geom_hbond_atom_site_label_D
_geom_hbond_atom_site_label_H
_geom_hbond_atom_site_label_A
_geom_hbond_site_symmetry_A
_geom_hbond_distance_DH
_geom_hbond_distance_HA
_geom_hbond_distance_DA
_geom_hbond_angle_DHA
N2 H2A O1 . 0.88(4) 1.97(4) 2.667(15) 135(4)
N2' H2A O1' . 0.93(4) 2.03(4) 2.62(3) 120(4)
N1 H1A S1 2_756 0.87(3) 2.53(3) 3.370(19) 161(4)
N1' H1A S1' 2_756 0.90(4) 2.59(4) 3.44(3) 159(4)
C18 H18B Cg1 2_766 0.90 2.66 3.527(2) 148

loop_
_geom_torsion_atom_site_label_1
_geom_torsion_atom_site_label_2
_geom_torsion_atom_site_label_3
_geom_torsion_atom_site_label_4
_geom_torsion
C10 C1 C2 C3 -2(3)
N2 C1 C2 C3 178.3(12)
C1 C2 C3 C4 1.6(19)
C2 C3 C4 C5 -0.9(17)
C3 C4 C5 C6 180.0(11)
C3 C4 C5 C10 0(2)
C10 C5 C6 C7 0(2)
C4 C5 C6 C7 180.0(14)
C5 C6 C7 C8 0(2)
C6 C7 C8 C9 -3(3)
C7 C8 C9 C10 6(3)
C2 C1 C10 C5 1(3)
N2 C1 C10 C5 -178.9(14)
C2 C1 C10 C9 177.1(18)
N2 C1 C10 C9 -3(3)
C6 C5 C10 C1 180.0(16)
C4 C5 C10 C1 0(3)
C6 C5 C10 C9 4(2)
C4 C5 C10 C9 -176.5(16)
C8 C9 C10 C1 178(2)
C8 C9 C10 C5 -7(3)
O1 C12 C13 C18 24(2)
N1 C12 C13 C18 -170.9(14)
O1 C12 C13 C14 -100.1(15)
N1 C12 C13 C14 65.1(18)
C12 C13 C14 C15 179.2(11)
C18 C13 C14 C15 54.0(16)
C13 C14 C15 C16 -54.8(15)
C14 C15 C16 C17 57.3(14)
C15 C16 C17 C18 -57.7(13)
C12 C13 C18 C17 -178.7(11)
C14 C13 C18 C17 -54.8(16)
C16 C17 C18 C13 56.1(14)
O1 C12 N1 C11 -27(2)
C13 C12 N1 C11 167.2(13)
N2 C11 N1 C12 23(2)
S1 C11 N1 C12 -167.5(12)
N1 C11 N2 C1 159.0(11)
S1 C11 N2 C1 -9.9(13)
C10 C1 N2 C11 -80(2)
C2 C1 N2 C11 99.7(12)
C10' C1' C2' C3' 1(4)
N2' C1' C2' C3' 179(3)
C1' C2' C3' C4' -1(4)
C2' C3' C4' C5' 2(3)
C3' C4' C5' C6' 177(3)
C3' C4' C5' C10' -3(4)
C10' C5' C6' C7' 0(4)
C4' C5' C6' C7' 180(3)
C5' C6' C7' C8' -3(5)
C6' C7' C8' C9' 11(5)
C7' C8' C9' C10' -16(4)
C6' C5' C10' C1' -177(3)
C4' C5' C10' C1' 3(4)
C6' C5' C10' C9' -5(4)
C4' C5' C10' C9' 174(3)
C2' C1' C10' C5' -2(4)
N2' C1' C10' C5' 180(2)
C2' C1' C10' C9' -174(3)
N2' C1' C10' C9' 7(3)
C8' C9' C10' C5' 13(4)
C8' C9' C10' C1' -175(3)
O1' C12' C13' C14' -78(3)
N1' C12' C13' C14' 123(3)
O1' C12' C13' C18' 48(4)
N1' C12' C13' C18' -111(3)
C18' C13' C14' C15' 53(3)
C12' C13' C14' C15' 179.9(19)
C13' C14' C15' C16' -57(3)
C14' C15' C16' C17' 57(3)
C15' C16' C17' C18' -59(3)
C14' C13' C18' C17' -51(3)
C12' C13' C18' C17' -175(2)
C16' C17' C18' C13' 56(3)
N1' C11' N2' C1' -120(2)
S1' C11' N2' C1' 43(2)
C2' C1' N2' C11' 66(4)
C10' C1' N2' C11' -116.0(19)
N2' C11' N1' C12' -43(3)
S1' C11' N1' C12' 153.6(19)
O1' C12' N1' C11' 46(4)
C13' C12' N1' C11' -156(2)
